data_7006749
loop_
_publ_author_name
'Masuda, Jason D.'
'Stephan, Douglas W.'

_publ_section_title
;
 Neutral and cationic aluminium complexes of a sterically demanding
 N-imidoylamidine ligand.
;
_journal_issue 17
_journal_name_full 'Dalton transactions (Cambridge, England : 2003)'
_journal_page_first 2089
_journal_page_last 2097
_journal_paper_doi 10.1039/b513531a
_journal_year 2006
_chemical_formula_sum 'C64 H57 Al B F20 N3'
_chemical_formula_weight 1285.92
_space_group_IT_number 19
_symmetry_cell_setting orthorhombic
_symmetry_space_group_name_Hall 'P 2ac 2ab'
_symmetry_space_group_name_H-M 'P 21 21 21'
_atom_sites_solution_hydrogens geom
_atom_sites_solution_primary direct
_atom_sites_solution_secondary difmap
_audit_creation_method SHELXL-97
_cell_angle_alpha 90.00
_cell_angle_beta 90.00
_cell_angle_gamma 90.00
_cell_formula_units_Z 4
_cell_length_a 16.0619(19)
_cell_length_b 18.950(2)
_cell_length_c 20.586(2)
_cell_measurement_temperature 298(2)
_cell_measurement_theta_max 25.0
_cell_measurement_theta_min 2.0
_cell_volume 6265.8(12)
_computing_structure_refinement 'SHELXL-97 (Sheldrick, 1997)'
_computing_structure_solution 'SHELXS-97 (Sheldrick, 1990)'
_diffrn_ambient_temperature 298(2)
_diffrn_measured_fraction_theta_full 0.999
_diffrn_measured_fraction_theta_max 0.999
_diffrn_radiation_monochromator graphite
_diffrn_radiation_source 'fine-focus sealed tube'
_diffrn_radiation_type MoK\a
_diffrn_radiation_wavelength 0.71073
_diffrn_reflns_av_R_equivalents 0.0469
_diffrn_reflns_av_sigmaI/netI 0.0386
_diffrn_reflns_limit_h_max 19
_diffrn_reflns_limit_h_min -19
_diffrn_reflns_limit_k_max 22
_diffrn_reflns_limit_k_min -22
_diffrn_reflns_limit_l_max 24
_diffrn_reflns_limit_l_min -24
_diffrn_reflns_number 60173
_diffrn_reflns_theta_full 25.00
_diffrn_reflns_theta_max 25.00
_diffrn_reflns_theta_min 1.93
_exptl_absorpt_coefficient_mu 0.134
_exptl_absorpt_correction_T_max 1.000000
_exptl_absorpt_correction_T_min 0.491051
_exptl_absorpt_correction_type sadabs
_exptl_crystal_density_diffrn 1.363
_exptl_crystal_density_method 'not measured'
_exptl_crystal_F_000 2640
_exptl_crystal_size_max 0.28
_exptl_crystal_size_mid 0.24
_exptl_crystal_size_min 0.21
_refine_diff_density_max 0.284
_refine_diff_density_min -0.362
_refine_diff_density_rms 0.039
_refine_ls_abs_structure_details 'Flack H D (1983), Acta Cryst. A39, 876-881'
_refine_ls_abs_structure_Flack 0.2(3)
_refine_ls_extinction_method none
_refine_ls_goodness_of_fit_ref 1.065
_refine_ls_hydrogen_treatment mixed
_refine_ls_matrix_type full
_refine_ls_number_parameters 818
_refine_ls_number_reflns 11040
_refine_ls_number_restraints 0
_refine_ls_restrained_S_all 1.065
_refine_ls_R_factor_all 0.0842
_refine_ls_R_factor_gt 0.0569
_refine_ls_shift/su_max 0.002
_refine_ls_shift/su_mean 0.000
_refine_ls_structure_factor_coef Fsqd
_refine_ls_weighting_details 'calc w=1/[\s^2^(Fo^2^)+(0.0580P)^2^+3.1891P] where P=(Fo^2^+2Fc^2^)/3'
_refine_ls_weighting_scheme calc
_refine_ls_wR_factor_gt 0.1372
_refine_ls_wR_factor_ref 0.1553
_reflns_number_gt 7826
_reflns_number_total 11040
_reflns_threshold_expression >2sigma(I)
_cod_data_source_file b513531a.txt
_cod_data_source_block '[(i-Pr2C6H3N(C(=CH2)NC6H3i-Pr2)(C(Me)NC6H3i-Pr2)AlH][B(C6F5)4]'
_cod_original_cell_volume 6266.0(13)
_cod_original_sg_symbol_H-M P2(1)2(1)2(1)
_cod_database_code 7006749

loop_
_symmetry_equiv_pos_as_xyz
'x, y, z'
'-x+1/2, -y, z+1/2'
'-x, y+1/2, -z+1/2'
'x+1/2, -y+1/2, -z'

loop_
_atom_site_label
_atom_site_type_symbol
_atom_site_fract_x
_atom_site_fract_y
_atom_site_fract_z
_atom_site_U_iso_or_equiv
_atom_site_adp_type
_atom_site_occupancy
_atom_site_symmetry_multiplicity
_atom_site_calc_flag
_atom_site_refinement_flags
_atom_site_disorder_assembly
_atom_site_disorder_group
Al1 Al 0.30802(10) 0.22035(8) 0.03875(10) 0.0879(5) Uani 1 1 d . . .
B1 B 0.0546(3) 0.7490(3) 0.0981(2) 0.0585(11) Uani 1 1 d . . .
F1 F 0.0584(2) 0.79498(15) 0.23191(13) 0.0916(8) Uani 1 1 d . . .
F2 F 0.1788(3) 0.8644(2) 0.29326(19) 0.1498(16) Uani 1 1 d . . .
F3 F 0.3183(3) 0.9050(2) 0.2279(2) 0.1622(18) Uani 1 1 d . . .
F4 F 0.3310(2) 0.8761(2) 0.0992(2) 0.1310(13) Uani 1 1 d . . .
F5 F 0.20945(18) 0.81351(16) 0.03566(16) 0.0958(9) Uani 1 1 d . . .
F6 F 0.04639(19) 0.87138(13) 0.01632(13) 0.0836(8) Uani 1 1 d . . .
F7 F 0.0247(3) 0.87718(17) -0.11101(15) 0.1172(11) Uani 1 1 d . . .
F8 F 0.0151(3) 0.7562(2) -0.18254(14) 0.1265(12) Uani 1 1 d . . .
F9 F 0.0282(2) 0.62953(16) -0.12156(13) 0.0953(9) Uani 1 1 d . . .
F10 F 0.05152(18) 0.62173(12) 0.00484(12) 0.0784(7) Uani 1 1 d . . .
F11 F -0.09303(16) 0.66227(13) 0.08157(13) 0.0759(7) Uani 1 1 d . . .
F12 F -0.25093(17) 0.69938(17) 0.09617(14) 0.0965(9) Uani 1 1 d . . .
F13 F -0.29130(19) 0.8339(2) 0.13122(18) 0.1238(13) Uani 1 1 d . . .
F14 F -0.1686(2) 0.92861(17) 0.15290(19) 0.1173(12) Uani 1 1 d . . .
F15 F -0.01121(18) 0.89239(13) 0.14380(15) 0.0902(8) Uani 1 1 d . . .
F16 F -0.03009(17) 0.66032(14) 0.20625(12) 0.0802(7) Uani 1 1 d . . .
F17 F 0.0375(2) 0.55053(16) 0.26497(14) 0.1016(10) Uani 1 1 d . . .
F18 F 0.1910(2) 0.50372(16) 0.23120(15) 0.1074(10) Uani 1 1 d . . .
F19 F 0.27138(19) 0.56475(17) 0.12998(16) 0.1023(9) Uani 1 1 d . . .
F20 F 0.20362(17) 0.67170(14) 0.06617(14) 0.0855(8) Uani 1 1 d . . .
C1 C 0.4968(3) 0.21794(19) 0.0514(2) 0.0700(14) Uani 1 1 d . . .
C2 C 0.5697(3) 0.2454(3) 0.0410(3) 0.0888(15) Uani 1 1 d . . .
H2A H 0.5741 0.2918 0.0265 0.107 Uiso 1 1 calc R . .
H2B H 0.6175 0.2188 0.0480 0.107 Uiso 1 1 calc R . .
C3 C 0.4153(2) 0.1012(2) 0.07102(19) 0.0544(9) Uani 1 1 d . . .
C4 C 0.4237(3) 0.0253(2) 0.0877(3) 0.0790(13) Uani 1 1 d . . .
H4A H 0.3761 0.0000 0.0717 0.118 Uiso 1 1 calc R . .
H4B H 0.4270 0.0201 0.1340 0.118 Uiso 1 1 calc R . .
H4C H 0.4733 0.0067 0.0681 0.118 Uiso 1 1 calc R . .
C5 C 0.4243(2) 0.32755(19) 0.0313(2) 0.0568(10) Uani 1 1 d . . .
C6 C 0.4216(3) 0.3733(2) 0.0851(2) 0.0639(10) Uani 1 1 d . . .
C7 C 0.4247(3) 0.4450(2) 0.0720(3) 0.0781(13) Uani 1 1 d . . .
H7A H 0.4234 0.4767 0.1065 0.094 Uiso 1 1 calc R . .
C8 C 0.4295(3) 0.4701(2) 0.0103(3) 0.0841(15) Uani 1 1 d . . .
H8A H 0.4313 0.5186 0.0032 0.101 Uiso 1 1 calc R . .
C9 C 0.4318(3) 0.4250(3) -0.0411(3) 0.0869(15) Uani 1 1 d . . .
H9A H 0.4344 0.4434 -0.0830 0.104 Uiso 1 1 calc R . .
C10 C 0.4302(3) 0.3519(2) -0.0326(2) 0.0721(12) Uani 1 1 d . . .
C11 C 0.4182(3) 0.3480(3) 0.1548(2) 0.0813(14) Uani 1 1 d . . .
H11A H 0.4135 0.2965 0.1542 0.098 Uiso 1 1 calc R . .
C12 C 0.5001(4) 0.3670(4) 0.1906(3) 0.120(2) Uani 1 1 d . . .
H12A H 0.5459 0.3428 0.1704 0.179 Uiso 1 1 calc R . .
H12B H 0.4961 0.3530 0.2353 0.179 Uiso 1 1 calc R . .
H12C H 0.5092 0.4170 0.1882 0.179 Uiso 1 1 calc R . .
C13 C 0.3429(4) 0.3769(3) 0.1911(3) 0.116(2) Uani 1 1 d . . .
H13A H 0.2929 0.3576 0.1727 0.173 Uiso 1 1 calc R . .
H13B H 0.3418 0.4274 0.1874 0.173 Uiso 1 1 calc R . .
H13C H 0.3464 0.3639 0.2361 0.173 Uiso 1 1 calc R . .
C14 C 0.4332(4) 0.3032(3) -0.0913(2) 0.0918(16) Uani 1 1 d . . .
H14A H 0.4290 0.2545 -0.0757 0.110 Uiso 1 1 calc R . .
C15 C 0.3594(5) 0.3171(4) -0.1366(3) 0.125(2) Uani 1 1 d . . .
H15A H 0.3086 0.3042 -0.1150 0.188 Uiso 1 1 calc R . .
H15B H 0.3655 0.2895 -0.1754 0.188 Uiso 1 1 calc R . .
H15C H 0.3577 0.3662 -0.1477 0.188 Uiso 1 1 calc R . .
C16 C 0.5168(5) 0.3106(3) -0.1285(3) 0.113(2) Uani 1 1 d . . .
H16A H 0.5183 0.2772 -0.1636 0.170 Uiso 1 1 calc R . .
H16B H 0.5622 0.3016 -0.0994 0.170 Uiso 1 1 calc R . .
H16C H 0.5215 0.3576 -0.1456 0.170 Uiso 1 1 calc R . .
C17 C 0.5646(3) 0.1003(2) 0.0556(3) 0.0714(12) Uani 1 1 d . . .
C18 C 0.6087(3) 0.0878(3) 0.1127(3) 0.0850(15) Uani 1 1 d . . .
C19 C 0.6819(4) 0.0491(3) 0.1060(4) 0.115(2) Uani 1 1 d . . .
H19A H 0.7140 0.0399 0.1426 0.138 Uiso 1 1 calc R . .
C20 C 0.7074(4) 0.0246(4) 0.0481(4) 0.122(2) Uani 1 1 d . . .
H20A H 0.7550 -0.0032 0.0458 0.146 Uiso 1 1 calc R . .
C21 C 0.6632(4) 0.0406(3) -0.0093(4) 0.109(2) Uani 1 1 d . . .
H21A H 0.6834 0.0255 -0.0493 0.131 Uiso 1 1 calc R . .
C22 C 0.5894(3) 0.0790(3) -0.0061(3) 0.0811(14) Uani 1 1 d . . .
C23 C 0.5815(4) 0.1129(4) 0.1789(3) 0.112(2) Uani 1 1 d . . .
H23A H 0.5269 0.1356 0.1747 0.135 Uiso 1 1 calc R . .
C24 C 0.5744(5) 0.0521(5) 0.2275(4) 0.159(3) Uani 1 1 d . . .
H24A H 0.5324 0.0196 0.2131 0.238 Uiso 1 1 calc R . .
H24B H 0.5594 0.0704 0.2694 0.238 Uiso 1 1 calc R . .
H24C H 0.6269 0.0281 0.2305 0.238 Uiso 1 1 calc R . .
C25 C 0.6432(5) 0.1667(4) 0.2074(3) 0.136(3) Uani 1 1 d . . .
H25A H 0.6430 0.2087 0.1812 0.204 Uiso 1 1 calc R . .
H25B H 0.6981 0.1467 0.2077 0.204 Uiso 1 1 calc R . .
H25C H 0.6270 0.1783 0.2510 0.204 Uiso 1 1 calc R . .
C26 C 0.5398(3) 0.0941(3) -0.0675(3) 0.0891(15) Uani 1 1 d . . .
H26A H 0.4997 0.1314 -0.0572 0.107 Uiso 1 1 calc R . .
C27 C 0.4901(4) 0.0292(3) -0.0892(3) 0.111(2) Uani 1 1 d . . .
H27A H 0.4654 0.0382 -0.1308 0.166 Uiso 1 1 calc R . .
H27B H 0.4472 0.0195 -0.0580 0.166 Uiso 1 1 calc R . .
H27C H 0.5267 -0.0107 -0.0923 0.166 Uiso 1 1 calc R . .
C28 C 0.5936(5) 0.1206(4) -0.1234(4) 0.127(2) Uani 1 1 d . . .
H28A H 0.5588 0.1320 -0.1598 0.191 Uiso 1 1 calc R . .
H28B H 0.6324 0.0844 -0.1357 0.191 Uiso 1 1 calc R . .
H28C H 0.6236 0.1619 -0.1099 0.191 Uiso 1 1 calc R . .
C29 C 0.2689(2) 0.0895(2) 0.0899(2) 0.0647(11) Uani 1 1 d . . .
C30 C 0.2244(2) 0.0507(2) 0.0436(2) 0.0709(12) Uani 1 1 d . . .
C31 C 0.1553(3) 0.0136(3) 0.0654(3) 0.0946(17) Uani 1 1 d . . .
H31A H 0.1242 -0.0129 0.0362 0.114 Uiso 1 1 calc R . .
C32 C 0.1324(3) 0.0155(3) 0.1295(3) 0.0998(18) Uani 1 1 d . . .
H32A H 0.0859 -0.0097 0.1431 0.120 Uiso 1 1 calc R . .
C33 C 0.1764(4) 0.0537(3) 0.1735(3) 0.0994(18) Uani 1 1 d . . .
H33A H 0.1597 0.0539 0.2167 0.119 Uiso 1 1 calc R . .
C34 C 0.2465(3) 0.0928(3) 0.1550(2) 0.0759(13) Uani 1 1 d . . .
C35 C 0.2467(3) 0.0466(3) -0.0284(3) 0.0836(14) Uani 1 1 d . . .
H35A H 0.2970 0.0749 -0.0352 0.100 Uiso 1 1 calc R . .
C36 C 0.1808(4) 0.0751(4) -0.0718(3) 0.127(2) Uani 1 1 d . . .
H36A H 0.1769 0.1253 -0.0662 0.191 Uiso 1 1 calc R . .
H36B H 0.1284 0.0537 -0.0611 0.191 Uiso 1 1 calc R . .
H36C H 0.1945 0.0647 -0.1162 0.191 Uiso 1 1 calc R . .
C37 C 0.2669(4) -0.0303(3) -0.0484(3) 0.1074(19) Uani 1 1 d . . .
H37A H 0.2951 -0.0303 -0.0896 0.161 Uiso 1 1 calc R . .
H37B H 0.2161 -0.0567 -0.0520 0.161 Uiso 1 1 calc R . .
H37C H 0.3019 -0.0515 -0.0162 0.161 Uiso 1 1 calc R . .
C38 C 0.2932(4) 0.1349(3) 0.2050(3) 0.0954(17) Uani 1 1 d . . .
H38A H 0.3398 0.1581 0.1828 0.115 Uiso 1 1 calc R . .
C39 C 0.2401(5) 0.1920(4) 0.2347(3) 0.138(3) Uani 1 1 d . . .
H39A H 0.2182 0.2216 0.2009 0.207 Uiso 1 1 calc R . .
H39B H 0.2734 0.2200 0.2637 0.207 Uiso 1 1 calc R . .
H39C H 0.1950 0.1710 0.2583 0.207 Uiso 1 1 calc R . .
C40 C 0.3292(5) 0.0892(5) 0.2571(4) 0.150(3) Uani 1 1 d . . .
H40A H 0.3681 0.0567 0.2382 0.225 Uiso 1 1 calc R . .
H40B H 0.2853 0.0634 0.2780 0.225 Uiso 1 1 calc R . .
H40C H 0.3573 0.1181 0.2884 0.225 Uiso 1 1 calc R . .
C41 C 0.1256(3) 0.8009(2) 0.1301(2) 0.0659(11) Uani 1 1 d . . .
C42 C 0.1241(3) 0.8160(2) 0.1962(2) 0.0738(12) Uani 1 1 d . . .
C43 C 0.1866(5) 0.8497(3) 0.2284(3) 0.1019(19) Uani 1 1 d . . .
C44 C 0.2567(4) 0.8706(3) 0.1961(4) 0.112(2) Uani 1 1 d . . .
C45 C 0.2619(3) 0.8575(3) 0.1307(4) 0.0944(17) Uani 1 1 d . . .
C46 C 0.1984(3) 0.8243(2) 0.0998(3) 0.0725(12) Uani 1 1 d . . .
C47 C 0.0513(2) 0.7467(2) 0.01764(19) 0.0581(10) Uani 1 1 d . . .
C48 C 0.0433(3) 0.8094(2) -0.0164(2) 0.0662(11) Uani 1 1 d . . .
C49 C 0.0319(3) 0.8136(3) -0.0819(2) 0.0795(13) Uani 1 1 d . . .
C50 C 0.0273(3) 0.7534(3) -0.1179(2) 0.0853(14) Uani 1 1 d . . .
C51 C 0.0343(3) 0.6891(3) -0.0872(2) 0.0703(12) Uani 1 1 d . . .
C52 C 0.0463(3) 0.6871(2) -0.0206(2) 0.0630(10) Uani 1 1 d . . .
C53 C -0.0430(3) 0.7741(2) 0.11422(18) 0.0577(10) Uani 1 1 d . . .
C54 C -0.1078(3) 0.7288(2) 0.10096(19) 0.0569(10) Uani 1 1 d . . .
C55 C -0.1913(3) 0.7459(3) 0.1068(2) 0.0707(12) Uani 1 1 d . . .
C56 C -0.2111(3) 0.8140(3) 0.1248(2) 0.0806(14) Uani 1 1 d . . .
C57 C -0.1495(3) 0.8618(3) 0.1375(2) 0.0803(14) Uani 1 1 d . . .
C58 C -0.0676(3) 0.8414(2) 0.1310(2) 0.0681(11) Uani 1 1 d . . .
C59 C 0.0827(3) 0.6729(2) 0.13228(19) 0.0564(9) Uani 1 1 d . . .
C60 C 0.0450(3) 0.6389(2) 0.1834(2) 0.0629(10) Uani 1 1 d . . .
C61 C 0.0794(3) 0.5813(2) 0.2161(2) 0.0722(12) Uani 1 1 d . . .
C62 C 0.1559(3) 0.5576(2) 0.1988(2) 0.0766(13) Uani 1 1 d . . .
C63 C 0.1969(3) 0.5883(3) 0.1482(2) 0.0748(13) Uani 1 1 d . . .
C64 C 0.1591(3) 0.6441(2) 0.1166(2) 0.0670(11) Uani 1 1 d . . .
N1 N 0.4195(2) 0.25155(15) 0.04304(16) 0.0554(8) Uani 1 1 d . . .
N2 N 0.48546(18) 0.13926(16) 0.05899(16) 0.0563(8) Uani 1 1 d . . .
N3 N 0.3416(2) 0.13107(18) 0.06895(16) 0.0592(8) Uani 1 1 d . . .
H1 H 0.248(2) 0.2538(18) 0.0621(16) 0.050 Uiso 1 1 d . . .

loop_
_atom_site_aniso_label
_atom_site_aniso_U_11
_atom_site_aniso_U_22
_atom_site_aniso_U_33
_atom_site_aniso_U_23
_atom_site_aniso_U_13
_atom_site_aniso_U_12
Al1 0.0725(9) 0.0611(8) 0.1300(14) 0.0025(9) 0.0110(9) 0.0003(7)
B1 0.065(3) 0.053(2) 0.058(3) 0.002(2) 0.003(2) -0.010(2)
F1 0.114(2) 0.095(2) 0.0654(16) -0.0077(14) -0.0052(16) -0.0093(18)
F2 0.197(4) 0.139(3) 0.113(3) -0.030(2) -0.064(3) -0.026(3)
F3 0.142(3) 0.135(3) 0.210(5) -0.011(3) -0.091(3) -0.044(3)
F4 0.084(2) 0.115(3) 0.194(4) 0.028(3) -0.012(2) -0.0378(19)
F5 0.0867(19) 0.102(2) 0.099(2) 0.0179(18) 0.0096(16) -0.0279(16)
F6 0.109(2) 0.0583(15) 0.0835(17) 0.0057(13) -0.0109(16) -0.0039(14)
F7 0.166(3) 0.097(2) 0.088(2) 0.0331(18) -0.009(2) 0.009(2)
F8 0.184(4) 0.136(3) 0.0595(17) 0.0078(17) -0.0171(19) 0.003(3)
F9 0.110(2) 0.104(2) 0.0720(17) -0.0261(16) -0.0003(16) -0.0034(18)
F10 0.105(2) 0.0557(14) 0.0741(15) -0.0060(12) 0.0040(14) 0.0010(13)
F11 0.0789(16) 0.0633(15) 0.0856(17) -0.0158(13) 0.0003(13) -0.0154(12)
F12 0.0712(16) 0.120(2) 0.099(2) -0.0172(18) -0.0051(15) -0.0245(17)
F13 0.0670(19) 0.161(3) 0.143(3) -0.034(3) -0.0061(19) 0.026(2)
F14 0.106(2) 0.089(2) 0.157(3) -0.040(2) -0.004(2) 0.0352(18)
F15 0.0932(19) 0.0557(14) 0.122(2) -0.0203(15) -0.0032(16) -0.0020(14)
F16 0.0901(18) 0.0831(17) 0.0674(15) 0.0052(13) 0.0131(14) 0.0034(14)
F17 0.141(3) 0.089(2) 0.0743(17) 0.0229(15) 0.0160(18) -0.0037(19)
F18 0.147(3) 0.0825(19) 0.092(2) 0.0153(16) -0.026(2) 0.0230(19)
F19 0.081(2) 0.112(2) 0.114(2) 0.0050(19) -0.0077(17) 0.0283(17)
F20 0.0745(16) 0.0873(18) 0.0948(19) 0.0128(15) 0.0113(15) 0.0062(14)
C1 0.112(4) 0.0330(19) 0.065(3) 0.0205(18) 0.053(3) 0.034(2)
C2 0.085(4) 0.056(3) 0.125(4) -0.007(3) -0.019(3) 0.008(3)
C3 0.051(2) 0.049(2) 0.063(2) -0.0003(18) 0.0011(18) -0.0032(18)
C4 0.077(3) 0.049(2) 0.112(4) 0.004(2) 0.011(3) -0.005(2)
C5 0.061(2) 0.044(2) 0.065(2) 0.0035(18) -0.0062(19) 0.0008(18)
C6 0.067(3) 0.052(2) 0.073(3) -0.007(2) -0.002(2) 0.003(2)
C7 0.092(3) 0.043(2) 0.100(4) -0.014(2) -0.003(3) -0.002(2)
C8 0.089(4) 0.044(2) 0.120(4) 0.006(3) -0.007(3) 0.001(2)
C9 0.095(4) 0.072(3) 0.093(4) 0.024(3) -0.002(3) 0.012(3)
C10 0.084(3) 0.061(3) 0.070(3) 0.004(2) -0.005(2) -0.002(2)
C11 0.102(4) 0.074(3) 0.067(3) -0.014(2) 0.009(3) -0.006(3)
C12 0.129(5) 0.152(6) 0.078(4) 0.002(4) -0.009(4) -0.006(5)
C13 0.133(5) 0.107(5) 0.107(4) -0.029(4) 0.029(4) -0.021(4)
C14 0.126(5) 0.077(3) 0.073(3) 0.001(3) -0.004(3) 0.012(3)
C15 0.152(6) 0.134(6) 0.089(4) 0.001(4) -0.029(4) 0.006(5)
C16 0.154(6) 0.104(4) 0.081(4) 0.008(3) 0.010(4) 0.003(4)
C17 0.047(2) 0.066(3) 0.101(4) -0.011(3) 0.006(2) 0.001(2)
C18 0.051(3) 0.087(3) 0.117(4) 0.005(3) -0.014(3) 0.009(2)
C19 0.073(4) 0.115(5) 0.156(6) -0.020(4) -0.024(4) 0.029(3)
C20 0.061(3) 0.121(5) 0.183(7) -0.050(5) -0.012(4) 0.026(3)
C21 0.079(4) 0.111(5) 0.138(5) -0.049(4) 0.018(4) 0.019(3)
C22 0.063(3) 0.076(3) 0.105(4) -0.023(3) 0.007(3) 0.003(2)
C23 0.090(4) 0.156(6) 0.090(4) 0.012(4) -0.008(3) 0.035(4)
C24 0.143(7) 0.203(9) 0.130(6) 0.061(6) -0.016(5) 0.015(6)
C25 0.124(5) 0.171(7) 0.112(5) -0.037(5) -0.011(4) 0.002(5)
C26 0.089(3) 0.079(3) 0.099(4) -0.026(3) 0.023(3) 0.010(3)
C27 0.104(4) 0.125(5) 0.103(4) -0.027(4) 0.007(3) -0.024(4)
C28 0.148(6) 0.100(5) 0.133(6) -0.021(4) 0.035(5) -0.022(4)
C29 0.046(2) 0.065(3) 0.083(3) -0.006(2) 0.004(2) -0.0031(19)
C30 0.046(2) 0.073(3) 0.094(3) -0.011(3) 0.000(2) 0.004(2)
C31 0.063(3) 0.089(4) 0.131(5) -0.025(3) 0.000(3) -0.019(3)
C32 0.064(3) 0.102(4) 0.134(5) -0.017(4) 0.024(3) -0.024(3)
C33 0.088(4) 0.109(4) 0.101(4) -0.012(3) 0.032(3) -0.026(3)
C34 0.056(2) 0.089(3) 0.083(3) -0.004(3) 0.014(2) -0.012(2)
C35 0.065(3) 0.091(4) 0.094(4) -0.016(3) -0.012(3) -0.001(3)
C36 0.110(5) 0.171(7) 0.100(4) -0.022(4) -0.026(4) 0.017(5)
C37 0.127(5) 0.084(4) 0.111(4) -0.037(3) 0.006(4) -0.002(3)
C38 0.094(4) 0.118(4) 0.074(3) -0.021(3) 0.019(3) -0.028(3)
C39 0.149(6) 0.146(6) 0.118(5) -0.047(5) 0.029(5) -0.021(5)
C40 0.163(7) 0.183(8) 0.104(5) -0.020(5) -0.034(5) -0.018(6)
C41 0.065(3) 0.060(3) 0.073(3) 0.007(2) -0.007(2) -0.004(2)
C42 0.078(3) 0.065(3) 0.078(3) -0.001(2) -0.012(3) -0.006(2)
C43 0.120(5) 0.083(4) 0.103(5) -0.012(3) -0.043(4) -0.013(4)
C44 0.111(5) 0.085(4) 0.140(6) 0.012(4) -0.072(5) -0.018(4)
C45 0.066(3) 0.075(3) 0.143(6) 0.021(4) -0.023(4) -0.020(3)
C46 0.073(3) 0.055(3) 0.089(4) 0.010(2) -0.004(3) -0.008(2)
C47 0.052(2) 0.058(2) 0.064(2) 0.001(2) 0.0014(18) -0.0068(19)
C48 0.071(3) 0.059(3) 0.068(3) 0.000(2) 0.001(2) -0.007(2)
C49 0.088(3) 0.082(3) 0.068(3) 0.017(3) -0.009(2) -0.002(3)
C50 0.101(4) 0.100(4) 0.055(3) 0.003(3) -0.003(3) -0.009(3)
C51 0.069(3) 0.078(3) 0.064(3) -0.010(3) -0.003(2) -0.009(2)
C52 0.059(2) 0.062(3) 0.068(3) -0.003(2) 0.001(2) -0.007(2)
C53 0.067(3) 0.052(2) 0.053(2) 0.0008(18) 0.0009(19) -0.0067(19)
C54 0.061(3) 0.055(2) 0.054(2) -0.0052(18) -0.0021(19) -0.0064(19)
C55 0.070(3) 0.086(3) 0.056(2) -0.009(2) -0.004(2) -0.014(3)
C56 0.058(3) 0.109(4) 0.075(3) -0.004(3) -0.001(2) 0.009(3)
C57 0.076(3) 0.080(3) 0.085(3) -0.020(3) -0.015(3) 0.019(3)
C58 0.073(3) 0.058(3) 0.074(3) -0.010(2) 0.004(2) -0.006(2)
C59 0.061(2) 0.049(2) 0.059(2) -0.0071(18) 0.0013(19) -0.0030(18)
C60 0.078(3) 0.055(2) 0.056(2) -0.008(2) -0.002(2) 0.001(2)
C61 0.101(4) 0.060(3) 0.055(2) 0.001(2) -0.004(2) -0.004(3)
C62 0.093(4) 0.062(3) 0.075(3) 0.000(2) -0.016(3) 0.012(3)
C63 0.077(3) 0.068(3) 0.080(3) -0.005(2) -0.016(3) 0.008(3)
C64 0.076(3) 0.063(3) 0.063(3) -0.003(2) -0.001(2) -0.008(2)
N1 0.0624(19) 0.0376(15) 0.066(2) -0.0008(14) -0.0026(16) -0.0039(15)
N2 0.0459(17) 0.0516(18) 0.071(2) -0.0041(16) 0.0023(15) -0.0023(14)
N3 0.0487(18) 0.065(2) 0.064(2) -0.0043(17) 0.0033(15) 0.0018(16)

loop_
_atom_type_symbol
_atom_type_description
_atom_type_scat_dispersion_real
_atom_type_scat_dispersion_imag
_atom_type_scat_source
C C 0.0033 0.0016 'International Tables Vol C Tables 4.2.6.8 and 6.1.1.4'
H H 0.0000 0.0000 'International Tables Vol C Tables 4.2.6.8 and 6.1.1.4'
B B 0.0013 0.0007 'International Tables Vol C Tables 4.2.6.8 and 6.1.1.4'
N N 0.0061 0.0033 'International Tables Vol C Tables 4.2.6.8 and 6.1.1.4'
F F 0.0171 0.0103 'International Tables Vol C Tables 4.2.6.8 and 6.1.1.4'
Al Al 0.0645 0.0514 'International Tables Vol C Tables 4.2.6.8 and 6.1.1.4'

loop_
_geom_angle_atom_site_label_1
_geom_angle_atom_site_label_2
_geom_angle_atom_site_label_3
_geom_angle
_geom_angle_site_symmetry_1
_geom_angle_site_symmetry_3
_geom_angle_publ_flag
N3 Al1 N1 89.68(15) . . ?
C41 B1 C47 116.0(3) . . ?
C41 B1 C59 99.3(3) . . ?
C47 B1 C59 114.0(3) . . ?
C41 B1 C53 113.7(3) . . ?
C47 B1 C53 100.2(3) . . ?
C59 B1 C53 114.6(3) . . ?
C2 C1 N1 126.4(4) . . ?
C2 C1 N2 121.4(4) . . ?
N1 C1 N2 110.7(4) . . ?
N3 C3 N2 120.9(3) . . ?
N3 C3 C4 120.4(4) . . ?
N2 C3 C4 118.7(4) . . ?
C10 C5 C6 122.7(4) . . ?
C10 C5 N1 119.0(4) . . ?
C6 C5 N1 118.3(4) . . ?
C7 C6 C5 116.7(4) . . ?
C7 C6 C11 119.7(4) . . ?
C5 C6 C11 123.6(4) . . ?
C8 C7 C6 121.8(5) . . ?
C7 C8 C9 120.5(4) . . ?
C8 C9 C10 121.7(5) . . ?
C5 C10 C9 116.6(4) . . ?
C5 C10 C14 123.4(4) . . ?
C9 C10 C14 120.1(5) . . ?
C6 C11 C13 112.3(5) . . ?
C6 C11 C12 110.2(4) . . ?
C13 C11 C12 111.0(4) . . ?
C10 C14 C15 110.8(5) . . ?
C10 C14 C16 111.4(5) . . ?
C15 C14 C16 110.8(5) . . ?
C22 C17 C18 125.2(4) . . ?
C22 C17 N2 115.9(4) . . ?
C18 C17 N2 119.0(4) . . ?
C17 C18 C19 115.8(6) . . ?
C17 C18 C23 124.2(4) . . ?
C19 C18 C23 120.1(5) . . ?
C20 C19 C18 121.9(6) . . ?
C19 C20 C21 121.0(5) . . ?
C22 C21 C20 120.0(6) . . ?
C17 C22 C21 116.1(5) . . ?
C17 C22 C26 123.7(4) . . ?
C21 C22 C26 120.3(5) . . ?
C18 C23 C24 112.0(6) . . ?
C18 C23 C25 111.6(5) . . ?
C24 C23 C25 107.3(6) . . ?
C22 C26 C28 113.1(5) . . ?
C22 C26 C27 111.3(5) . . ?
C28 C26 C27 109.9(5) . . ?
C34 C29 C30 123.3(4) . . ?
C34 C29 N3 117.6(4) . . ?
C30 C29 N3 119.0(4) . . ?
C31 C30 C29 117.0(5) . . ?
C31 C30 C35 118.4(5) . . ?
C29 C30 C35 124.7(4) . . ?
C32 C31 C30 120.9(5) . . ?
C33 C32 C31 121.1(5) . . ?
C32 C33 C34 121.3(5) . . ?
C29 C34 C33 116.5(5) . . ?
C29 C34 C38 123.8(4) . . ?
C33 C34 C38 119.7(5) . . ?
C36 C35 C30 113.4(5) . . ?
C36 C35 C37 109.3(5) . . ?
C30 C35 C37 110.9(5) . . ?
C40 C38 C34 112.2(5) . . ?
C40 C38 C39 110.2(6) . . ?
C34 C38 C39 112.1(5) . . ?
C42 C41 C46 112.7(4) . . ?
C42 C41 B1 120.2(4) . . ?
C46 C41 B1 126.3(4) . . ?
F1 C42 C43 116.8(5) . . ?
F1 C42 C41 119.1(4) . . ?
C43 C42 C41 124.0(5) . . ?
C42 C43 C44 120.5(6) . . ?
C42 C43 F2 120.1(7) . . ?
C44 C43 F2 119.4(6) . . ?
F3 C44 C43 120.5(7) . . ?
F3 C44 C45 121.2(7) . . ?
C43 C44 C45 118.3(5) . . ?
F4 C45 C46 121.3(6) . . ?
F4 C45 C44 118.7(6) . . ?
C46 C45 C44 119.9(6) . . ?
F5 C46 C45 115.5(5) . . ?
F5 C46 C41 119.9(4) . . ?
C45 C46 C41 124.5(5) . . ?
C52 C47 C48 114.1(4) . . ?
C52 C47 B1 126.5(4) . . ?
C48 C47 B1 119.0(4) . . ?
F6 C48 C49 116.5(4) . . ?
F6 C48 C47 119.3(4) . . ?
C49 C48 C47 124.2(4) . . ?
F7 C49 C48 120.2(5) . . ?
F7 C49 C50 120.0(4) . . ?
C48 C49 C50 119.8(5) . . ?
F8 C50 C49 120.8(5) . . ?
F8 C50 C51 120.0(5) . . ?
C49 C50 C51 119.1(4) . . ?
F9 C51 C50 119.9(4) . . ?
F9 C51 C52 120.7(4) . . ?
C50 C51 C52 119.3(4) . . ?
F10 C52 C47 121.8(4) . . ?
F10 C52 C51 114.7(4) . . ?
C47 C52 C51 123.5(4) . . ?
C54 C53 C58 114.1(4) . . ?
C54 C53 B1 119.6(3) . . ?
C58 C53 B1 125.6(4) . . ?
F11 C54 C53 120.6(4) . . ?
F11 C54 C55 114.6(4) . . ?
C53 C54 C55 124.8(4) . . ?
F12 C55 C56 120.2(4) . . ?
F12 C55 C54 122.1(4) . . ?
C56 C55 C54 117.7(4) . . ?
F13 C56 C57 119.2(5) . . ?
F13 C56 C55 120.4(5) . . ?
C57 C56 C55 120.4(4) . . ?
F14 C57 C56 120.4(5) . . ?
F14 C57 C58 120.5(5) . . ?
C56 C57 C58 119.1(4) . . ?
F15 C58 C57 114.8(4) . . ?
F15 C58 C53 121.2(4) . . ?
C57 C58 C53 123.9(4) . . ?
C60 C59 C64 112.7(4) . . ?
C60 C59 B1 127.5(4) . . ?
C64 C59 B1 118.9(4) . . ?
F16 C60 C59 121.1(4) . . ?
F16 C60 C61 114.7(4) . . ?
C59 C60 C61 124.1(4) . . ?
F17 C61 C62 120.5(4) . . ?
F17 C61 C60 120.1(5) . . ?
C62 C61 C60 119.4(4) . . ?
F18 C62 C61 120.1(5) . . ?
F18 C62 C63 120.0(5) . . ?
C61 C62 C63 119.9(5) . . ?
F19 C63 C62 120.5(4) . . ?
F19 C63 C64 121.3(5) . . ?
C62 C63 C64 118.2(5) . . ?
F20 C64 C59 119.5(4) . . ?
F20 C64 C63 114.9(4) . . ?
C59 C64 C63 125.6(4) . . ?
C1 N1 C5 114.9(3) . . ?
C1 N1 Al1 134.5(3) . . ?
C5 N1 Al1 110.5(2) . . ?
C3 N2 C17 117.3(3) . . ?
C3 N2 C1 129.9(3) . . ?
C17 N2 C1 112.8(3) . . ?
C3 N3 C29 118.4(3) . . ?
C3 N3 Al1 131.0(3) . . ?
C29 N3 Al1 110.5(2) . . ?

loop_
_geom_bond_atom_site_label_1
_geom_bond_atom_site_label_2
_geom_bond_distance
_geom_bond_site_symmetry_2
_geom_bond_publ_flag
Al1 N3 1.881(4) . ?
Al1 N1 1.888(4) . ?
B1 C41 1.643(6) . ?
B1 C47 1.658(6) . ?
B1 C59 1.668(6) . ?
B1 C53 1.670(6) . ?
F1 C42 1.346(5) . ?
F2 C43 1.371(7) . ?
F3 C44 1.353(6) . ?
F4 C45 1.333(7) . ?
F5 C46 1.347(6) . ?
F6 C48 1.354(5) . ?
F7 C49 1.350(5) . ?
F8 C50 1.346(5) . ?
F9 C51 1.336(5) . ?
F10 C52 1.348(5) . ?
F11 C54 1.344(4) . ?
F12 C55 1.320(5) . ?
F13 C56 1.349(5) . ?
F14 C57 1.340(6) . ?
F15 C58 1.351(5) . ?
F16 C60 1.357(5) . ?
F17 C61 1.344(5) . ?
F18 C62 1.345(5) . ?
F19 C63 1.330(6) . ?
F20 C64 1.364(5) . ?
C1 C2 1.300(7) . ?
C1 N1 1.405(5) . ?
C1 N2 1.510(5) . ?
C3 N3 1.313(5) . ?
C3 N2 1.360(5) . ?
C3 C4 1.485(6) . ?
C5 C10 1.396(6) . ?
C5 C6 1.407(6) . ?
C5 N1 1.462(5) . ?
C6 C7 1.386(6) . ?
C6 C11 1.515(7) . ?
C7 C8 1.359(7) . ?
C8 C9 1.361(7) . ?
C9 C10 1.397(7) . ?
C10 C14 1.522(7) . ?
C11 C13 1.523(8) . ?
C11 C12 1.550(8) . ?
C14 C15 1.531(8) . ?
C14 C16 1.551(8) . ?
C17 C22 1.390(7) . ?
C17 C18 1.392(7) . ?
C17 N2 1.472(5) . ?
C18 C19 1.393(7) . ?
C18 C23 1.508(8) . ?
C19 C20 1.342(9) . ?
C20 C21 1.411(10) . ?
C21 C22 1.392(8) . ?
C22 C26 1.522(8) . ?
C23 C24 1.532(9) . ?
C23 C25 1.538(9) . ?
C26 C28 1.524(8) . ?
C26 C27 1.532(8) . ?
C29 C34 1.387(6) . ?
C29 C30 1.399(6) . ?
C29 N3 1.474(5) . ?
C30 C31 1.388(7) . ?
C30 C35 1.527(7) . ?
C31 C32 1.370(8) . ?
C32 C33 1.357(8) . ?
C33 C34 1.402(7) . ?
C34 C38 1.504(7) . ?
C35 C36 1.487(8) . ?
C35 C37 1.549(7) . ?
C38 C40 1.494(9) . ?
C38 C39 1.507(9) . ?
C41 C42 1.391(6) . ?
C41 C46 1.398(6) . ?
C42 C43 1.362(7) . ?
C43 C44 1.366(9) . ?
C44 C45 1.371(9) . ?
C45 C46 1.357(7) . ?
C47 C52 1.378(6) . ?
C47 C48 1.386(6) . ?
C48 C49 1.363(6) . ?
C49 C50 1.364(7) . ?
C50 C51 1.376(7) . ?
C51 C52 1.386(6) . ?
C53 C54 1.377(5) . ?
C53 C58 1.379(6) . ?
C54 C55 1.385(6) . ?
C55 C56 1.380(7) . ?
C56 C57 1.366(7) . ?
C57 C58 1.378(7) . ?
C59 C60 1.374(6) . ?
C59 C64 1.382(6) . ?
C60 C61 1.397(6) . ?
C61 C62 1.355(7) . ?
C62 C63 1.363(7) . ?
C63 C64 1.382(6) . ?
